data_4124292
loop_
_publ_author_name
'Kiernicki, John J.'
'Cladis, Dennis P.'
'Fanwick, Phillip E.'
'Zeller, Matthias'
'Bart, Suzanne C.'

_publ_section_title
;
 Synthesis, Characterization, and Stoichiometric U-O Bond Scission in
 Uranyl Species Supported by Pyridine(diimine) Ligand Radicals.
;
_journal_issue 34
_journal_name_full 'Journal of the American Chemical Society'
_journal_page_first 11115
_journal_page_last 11125
_journal_paper_doi 10.1021/jacs.5b06217
_journal_volume 137
_journal_year 2015
_chemical_formula_moiety 'C37 H46 N3 O2 U1'
_chemical_formula_sum 'C37 H46 N3 O2 U'
_chemical_formula_weight 802.83
_space_group_IT_number 14
_symmetry_cell_setting monoclinic
_symmetry_space_group_name_Hall '-P 2ybc'
_symmetry_space_group_name_H-M 'P 1 21/c 1'
_cell_angle_alpha 90.00
_cell_angle_beta 104.098(4)
_cell_angle_gamma 90.00
_cell_formula_units_Z 4
_cell_length_a 12.1266(8)
_cell_length_b 22.2680(15)
_cell_length_c 14.5290(8)
_cell_measurement_reflns_used 7074
_cell_measurement_temperature 150.0(2)
_cell_measurement_theta_max 70
_cell_measurement_theta_min 3
_cell_volume 3805.2(4)
_computing_cell_refinement 'DENZO/SCALEPACK (Otwinowski & Minor, 1996)'
_computing_data_collection 'CrystalClear(Rigaku, 2001)'
_computing_data_reduction 'DENZO/SCALEPACK (Otwinowski & Minor, 1996)'
_computing_molecular_graphics
;
    ORTEP (Johnson, 1976)
    PLATON (Spek, 2003)
;
_computing_publication_material 'SHELX97(Sheldrick, 2008) and local programs'
_computing_structure_refinement 'SHELX97 (Sheldrick, 2008)'
_computing_structure_solution
;
 PATTY (DIRDIF, Beurskins, 2008)
;
_diffrn_ambient_temperature 150.0(2)
_diffrn_measured_fraction_theta_full 0.9740
_diffrn_measured_fraction_theta_max 0.9740
_diffrn_measurement_details
;
Data were collected on a Rigaku Rapid which has a quarter 
chi circle and a 200 degree curved image plate at a fixed 
distance of 127.4mm.  Strategy was optimized using the 
CrystalClear software.  The completeness is the best 
that can be obtained with this geometry. The missing data are not cusp 
data but mostly high angle data.
Also the use of HKL2000/SCALEPACK lowers the number 
of observed data as inconsistent equivalents are removed 
from the data set and not included in the collected total
;
_diffrn_measurement_device_type Rigaku_Rapid_II
_diffrn_measurement_method \w
_diffrn_radiation_monochromator 'confocal optics'
_diffrn_radiation_type CU-K\a
_diffrn_radiation_wavelength 1.54184
_diffrn_reflns_av_R_equivalents 0.0900
_diffrn_reflns_av_sigmaI/netI 0.0331
_diffrn_reflns_limit_h_max 14
_diffrn_reflns_limit_h_min 0
_diffrn_reflns_limit_k_max 26
_diffrn_reflns_limit_k_min 0
_diffrn_reflns_limit_l_max 17
_diffrn_reflns_limit_l_min -17
_diffrn_reflns_number 37148
_diffrn_reflns_theta_full 67.5
_diffrn_reflns_theta_max 70.29
_diffrn_reflns_theta_min 3.71
_diffrn_standards_number 0
_exptl_absorpt_coefficient_mu 12.245
_exptl_absorpt_correction_T_max 0.6926
_exptl_absorpt_correction_T_min 0.5469
_exptl_absorpt_correction_type multi-scan
_exptl_absorpt_process_details 'SCALEPACK (Otwinowski & Minor, 1997)'
_exptl_crystal_colour blue
_exptl_crystal_density_diffrn 1.401
_exptl_crystal_density_method 'not measured'
_exptl_crystal_description plate
_exptl_crystal_F_000 1588
_exptl_crystal_size_max 0.15
_exptl_crystal_size_mid 0.12
_exptl_crystal_size_min 0.03
_platon_squeeze_details '                                                                       '
_refine_diff_density_max 4.39
_refine_diff_density_min -1.36
_refine_ls_extinction_method none
_refine_ls_goodness_of_fit_ref 1.101
_refine_ls_hydrogen_treatment constr
_refine_ls_matrix_type full
_refine_ls_number_parameters 401
_refine_ls_number_reflns 7066
_refine_ls_number_restraints 0
_refine_ls_R_factor_all 0.071
_refine_ls_R_factor_gt 0.064
_refine_ls_shift/su_max 0.000
_refine_ls_structure_factor_coef Fsqd
_refine_ls_weighting_details ' w=1/[\s^2^(Fo^2^)+(0.1433P)^2^+0.0000P] where P=(Fo^2^+2Fc^2^)/3''
_refine_ls_weighting_scheme calc
_refine_ls_wR_factor_gt 0.179
_refine_ls_wR_factor_ref 0.186
_reflns_number_gt 6085
_reflns_number_total 7066
_reflns_threshold_expression >2.0\s(I)
_cod_data_source_file ja5b06217_si_001.cif
_cod_data_source_block 2DC86
_cod_depositor_comments
;
The following automatic conversions were performed:

'_refine_ls_weighting_scheme' value 'calc ' changed to 'calc'
according to
/usr/data/users/saulius/crontab/automatic-downloads/rss-feeds/ACS/lib/dictionaries/cif_core.dic
dictionary named 'cif_core.dic' version 2.4.2 from 2011-04-26.

Automatic conversion script
Id: cif_fix_values 3271 2015-04-21 07:52:19Z andrius 

 Adding full bibliography for 4124290--4124292.cif.

The following automatic conversions were performed:

data name '_iucr_refine_instruction_details' was replaced with
'_iucr_refine_instructions_details' as specified in the replacement
file 'data/replacement-values/replacement_tags.lst'.

Automatic conversion script
Id: cif_correct_tags 9268 2022-04-12 08:56:07Z antanas 
;
_cod_original_formula_sum 'C37 H46 N3 O2 U1'
_cod_database_code 4124292

loop_
_symmetry_equiv_pos_as_xyz
'x, y, z'
'-x, y+1/2, -z+1/2'
'-x, -y, -z'
'x, -y-1/2, z-1/2'

loop_
_atom_site_label
_atom_site_fract_x
_atom_site_fract_y
_atom_site_fract_z
_atom_site_U_iso_or_equiv
_atom_site_adp_type
_atom_site_occupancy
_atom_site_symmetry_multiplicity
_atom_site_calc_flag
_atom_site_refinement_flags
U1 0.223350(19) 0.051216(11) 0.294429(18) 0.03673(16) Uani 1 1 d .
O1 0.1221(4) 0.0731(3) 0.1873(4) 0.0448(12) Uani 1 1 d .
O2 0.2991(5) 0.0271(2) 0.4101(4) 0.0432(12) Uani 1 1 d .
N1 0.1259(6) -0.0500(2) 0.2769(5) 0.0413(16) Uani 1 1 d .
N2 0.0459(5) 0.0442(3) 0.3583(5) 0.0380(14) Uani 1 1 d .
N3 0.1690(5) 0.1453(3) 0.3670(5) 0.0459(15) Uani 1 1 d .
C1 -0.0255(8) -0.1166(4) 0.3053(7) 0.057(2) Uani 1 1 d .
C2 0.0368(7) -0.0573(3) 0.3116(6) 0.0412(18) Uani 1 1 d .
C3 -0.0087(7) -0.0084(4) 0.3535(6) 0.0492(19) Uani 1 1 d .
C4 -0.1113(7) -0.0149(4) 0.3917(6) 0.0483(19) Uani 1 1 d .
C5 -0.1533(7) 0.0389(4) 0.4225(7) 0.057(2) Uani 1 1 d .
C6 -0.1029(7) 0.0942(4) 0.4178(7) 0.054(2) Uani 1 1 d .
C7 0.0066(7) 0.0948(4) 0.3911(5) 0.0470(18) Uani 1 1 d .
C8 0.0746(7) 0.1472(3) 0.3953(6) 0.0464(18) Uani 1 1 d .
C9 0.0322(7) 0.2046(3) 0.4321(7) 0.056(2) Uani 1 1 d .
C11 0.1659(6) -0.1012(3) 0.2336(6) 0.0412(16) Uani 1 1 d .
C12 0.2474(8) -0.1395(4) 0.2893(6) 0.048(2) Uani 1 1 d .
C13 0.2889(7) -0.1867(4) 0.2424(7) 0.053(2) Uani 1 1 d .
C14 0.2475(7) -0.1978(4) 0.1477(7) 0.054(2) Uani 1 1 d .
C15 0.1615(7) -0.1601(4) 0.0960(6) 0.0505(19) Uani 1 1 d .
C16 0.1222(7) -0.1121(3) 0.1372(6) 0.0472(18) Uani 1 1 d .
C17 0.2887(8) -0.1307(4) 0.3935(6) 0.056(2) Uani 1 1 d .
C18 0.2917(9) -0.2505(4) 0.0992(8) 0.067(3) Uani 1 1 d .
C19 0.0322(7) -0.0723(4) 0.0800(6) 0.0509(19) Uani 1 1 d .
C51 0.2381(7) 0.1985(3) 0.3775(6) 0.0466(18) Uani 1 1 d .
C52 0.3271(7) 0.2057(3) 0.4596(6) 0.0468(18) Uani 1 1 d .
C53 0.3966(7) 0.2569(4) 0.4628(7) 0.0519(19) Uani 1 1 d .
C54 0.3761(8) 0.2994(4) 0.3918(7) 0.057(2) Uani 1 1 d .
C55 0.2841(7) 0.2912(4) 0.3133(6) 0.0512(19) Uani 1 1 d .
C56 0.2144(7) 0.2410(4) 0.3049(6) 0.053(2) Uani 1 1 d .
C57 0.3439(8) 0.1628(4) 0.5395(6) 0.0517(19) Uani 1 1 d .
C58 0.4562(9) 0.3529(4) 0.3968(9) 0.070(3) Uani 1 1 d .
C59 0.1223(8) 0.2329(4) 0.2181(7) 0.059(2) Uani 1 1 d .
C61 0.4364(6) 0.0152(4) 0.2670(6) 0.0418(17) Uani 1 1 d .
C62 0.3650(7) 0.0166(4) 0.1735(6) 0.0458(18) Uani 1 1 d .
C63 0.3390(6) 0.0778(4) 0.1473(6) 0.0432(18) Uani 1 1 d .
C64 0.3940(6) 0.1141(3) 0.2269(6) 0.0408(16) Uani 1 1 d .
C65 0.4552(6) 0.0753(4) 0.3000(6) 0.0426(17) Uani 1 1 d .
C71 0.4934(8) -0.0374(4) 0.3197(8) 0.059(2) Uani 1 1 d .
C72 0.3366(7) -0.0331(4) 0.1036(7) 0.053(2) Uani 1 1 d .
C73 0.2719(8) 0.1007(4) 0.0557(6) 0.0520(19) Uani 1 1 d .
C74 0.4075(8) 0.1817(4) 0.2252(7) 0.056(2) Uani 1 1 d .
C75 0.5277(7) 0.0948(4) 0.3930(6) 0.057(2) Uani 1 1 d .
H13 0.3476 -0.2116 0.2778 0.064 Uiso 1 1 calc R
H15 0.1299 -0.1682 0.0307 0.061 Uiso 1 1 calc R
H32 -0.1464 -0.0527 0.3952 0.058 Uiso 1 1 calc R
H33 -0.2187 0.0370 0.4475 0.068 Uiso 1 1 calc R
H34 -0.1375 0.1303 0.4313 0.065 Uiso 1 1 calc R
H53 0.4596 0.2623 0.5156 0.062 Uiso 1 1 calc R
H55 0.2690 0.3206 0.2645 0.061 Uiso 1 1 calc R
H17A 0.2948 -0.0876 0.4077 0.083 Uiso 1 1 calc R
H17B 0.3636 -0.1495 0.4157 0.083 Uiso 1 1 calc R
H17C 0.2351 -0.1491 0.4258 0.083 Uiso 1 1 calc R
H18A 0.3712 -0.2431 0.0983 0.100 Uiso 1 1 calc R
H18B 0.2457 -0.2545 0.0339 0.100 Uiso 1 1 calc R
H18C 0.2868 -0.2875 0.1343 0.100 Uiso 1 1 calc R
H19A 0.0133 -0.0855 0.0137 0.076 Uiso 1 1 calc R
H19B 0.0600 -0.0308 0.0839 0.076 Uiso 1 1 calc R
H19C -0.0359 -0.0744 0.1049 0.076 Uiso 1 1 calc R
H21A -0.1013 -0.1125 0.2628 0.086 Uiso 1 1 calc R
H21B -0.0327 -0.1283 0.3686 0.086 Uiso 1 1 calc R
H21C 0.0172 -0.1475 0.2806 0.086 Uiso 1 1 calc R
H41A 0.0968 0.2268 0.4707 0.084 Uiso 1 1 calc R
H41B -0.0209 0.1944 0.4710 0.084 Uiso 1 1 calc R
H41C -0.0068 0.2295 0.3784 0.084 Uiso 1 1 calc R
H57A 0.4192 0.1691 0.5821 0.078 Uiso 1 1 calc R
H57B 0.3383 0.1217 0.5149 0.078 Uiso 1 1 calc R
H57C 0.2853 0.1694 0.5745 0.078 Uiso 1 1 calc R
H58A 0.5225 0.3476 0.4503 0.105 Uiso 1 1 calc R
H58B 0.4163 0.3899 0.4057 0.105 Uiso 1 1 calc R
H58C 0.4811 0.3555 0.3377 0.105 Uiso 1 1 calc R
H59A 0.1223 0.1913 0.1961 0.088 Uiso 1 1 calc R
H59B 0.1346 0.2601 0.1685 0.088 Uiso 1 1 calc R
H59C 0.0490 0.2419 0.2321 0.088 Uiso 1 1 calc R
H71A 0.4449 -0.0729 0.3029 0.088 Uiso 1 1 calc R
H71B 0.5072 -0.0299 0.3880 0.088 Uiso 1 1 calc R
H71C 0.5661 -0.0444 0.3032 0.088 Uiso 1 1 calc R
H72A 0.3901 -0.0329 0.0628 0.079 Uiso 1 1 calc R
H72B 0.2590 -0.0277 0.0646 0.079 Uiso 1 1 calc R
H72C 0.3418 -0.0715 0.1373 0.079 Uiso 1 1 calc R
H73A 0.2842 0.0751 0.0043 0.078 Uiso 1 1 calc R
H73B 0.2957 0.1419 0.0463 0.078 Uiso 1 1 calc R
H73C 0.1910 0.1005 0.0555 0.078 Uiso 1 1 calc R
H74A 0.4760 0.1916 0.2040 0.084 Uiso 1 1 calc R
H74B 0.4142 0.1978 0.2891 0.084 Uiso 1 1 calc R
H74C 0.3409 0.1993 0.1814 0.084 Uiso 1 1 calc R
H75A 0.5250 0.0644 0.4412 0.085 Uiso 1 1 calc R
H75B 0.4996 0.1332 0.4112 0.085 Uiso 1 1 calc R
H75C 0.6063 0.0997 0.3878 0.085 Uiso 1 1 calc R

loop_
_atom_site_aniso_label
_atom_site_aniso_U_11
_atom_site_aniso_U_22
_atom_site_aniso_U_33
_atom_site_aniso_U_12
_atom_site_aniso_U_13
_atom_site_aniso_U_23
U1 0.0354(2) 0.0319(2) 0.0426(2) 0.00073(8) 0.00899(14) 0.00134(8)
O1 0.043(3) 0.036(3) 0.052(3) 0.010(2) 0.006(2) 0.010(2)
O2 0.049(3) 0.027(3) 0.055(3) 0.006(2) 0.015(2) 0.008(2)
N1 0.045(4) 0.031(4) 0.046(4) 0.002(2) 0.006(3) -0.004(2)
N2 0.027(3) 0.034(3) 0.053(4) 0.000(2) 0.009(3) 0.006(3)
N3 0.047(3) 0.036(4) 0.054(4) 0.000(3) 0.012(3) -0.001(3)
C1 0.061(5) 0.037(5) 0.077(6) -0.008(4) 0.025(5) -0.002(4)
C2 0.037(4) 0.041(4) 0.043(5) -0.004(3) 0.005(3) 0.000(3)
C3 0.049(5) 0.032(4) 0.065(6) 0.003(3) 0.011(4) 0.002(4)
C4 0.049(4) 0.041(4) 0.056(5) -0.003(3) 0.016(4) 0.009(4)
C5 0.035(4) 0.073(6) 0.065(6) 0.009(4) 0.019(4) 0.004(5)
C6 0.045(4) 0.054(5) 0.070(6) 0.008(4) 0.024(4) 0.001(4)
C7 0.043(4) 0.062(5) 0.035(4) 0.003(4) 0.007(3) 0.008(4)
C8 0.051(4) 0.045(5) 0.046(4) 0.007(3) 0.017(4) 0.006(3)
C9 0.061(5) 0.033(4) 0.081(6) 0.003(3) 0.028(5) -0.011(4)
C11 0.041(4) 0.028(4) 0.051(4) 0.005(3) 0.004(3) 0.002(3)
C12 0.045(4) 0.047(5) 0.053(5) -0.002(4) 0.012(4) 0.004(3)
C13 0.054(5) 0.040(5) 0.065(6) 0.005(4) 0.017(4) -0.004(4)
C14 0.050(5) 0.043(5) 0.070(6) -0.006(4) 0.019(4) -0.008(4)
C15 0.043(4) 0.049(5) 0.054(5) -0.006(3) 0.001(4) -0.006(4)
C16 0.050(4) 0.034(4) 0.053(5) -0.005(3) 0.004(4) -0.004(3)
C17 0.058(5) 0.051(5) 0.053(5) 0.005(4) 0.004(4) -0.001(4)
C18 0.070(6) 0.047(5) 0.088(7) -0.002(4) 0.028(5) -0.012(5)
C19 0.051(5) 0.049(5) 0.046(5) 0.001(4) -0.001(4) -0.006(4)
C51 0.053(4) 0.028(4) 0.064(5) 0.002(3) 0.024(4) -0.004(3)
C52 0.056(5) 0.036(4) 0.052(5) -0.001(3) 0.021(4) -0.009(3)
C53 0.050(4) 0.040(4) 0.064(5) -0.002(3) 0.012(4) -0.012(4)
C54 0.065(5) 0.041(5) 0.073(6) 0.002(4) 0.032(5) 0.000(4)
C55 0.058(5) 0.035(4) 0.063(5) 0.001(3) 0.020(4) 0.001(4)
C56 0.061(5) 0.029(5) 0.070(6) 0.007(3) 0.022(5) 0.004(3)
C57 0.056(5) 0.050(5) 0.049(5) -0.001(4) 0.012(4) -0.009(4)
C58 0.066(6) 0.053(6) 0.100(8) -0.012(4) 0.038(6) -0.002(5)
C59 0.067(6) 0.043(5) 0.065(6) 0.018(4) 0.015(5) 0.008(4)
C61 0.036(4) 0.041(4) 0.052(5) 0.003(3) 0.017(3) -0.002(3)
C62 0.045(4) 0.040(4) 0.056(5) 0.001(3) 0.017(4) -0.003(4)
C63 0.031(4) 0.064(5) 0.039(4) 0.009(3) 0.014(3) 0.011(4)
C64 0.046(4) 0.027(4) 0.056(5) -0.001(3) 0.025(4) -0.004(3)
C65 0.035(4) 0.045(4) 0.047(4) -0.007(3) 0.008(3) -0.008(3)
C71 0.052(5) 0.058(5) 0.066(6) 0.009(4) 0.014(5) 0.008(5)
C72 0.041(4) 0.052(5) 0.068(6) -0.006(4) 0.017(4) -0.008(4)
C73 0.065(5) 0.048(5) 0.045(5) 0.005(4) 0.016(4) 0.005(4)
C74 0.067(5) 0.044(5) 0.067(6) -0.012(4) 0.033(5) -0.003(4)
C75 0.052(5) 0.059(5) 0.056(5) -0.007(4) 0.007(4) -0.012(4)

loop_
_atom_type_symbol
_atom_type_description
_atom_type_scat_dispersion_real
_atom_type_scat_dispersion_imag
_atom_type_scat_source
C C 0.0181 0.0091 'International Tables Vol C Tables 4.2.6.8 and 6.1.1.4'
H H 0.0000 0.0000 'International Tables Vol C Tables 4.2.6.8 and 6.1.1.4'
N N 0.0311 0.0180 'International Tables Vol C Tables 4.2.6.8 and 6.1.1.4'
O O 0.0492 0.0322 'International Tables Vol C Tables 4.2.6.8 and 6.1.1.4'
U U -4.3638 13.4090 'International Tables Vol C Tables 4.2.6.8 and 6.1.1.4'

loop_
_geom_angle_atom_site_label_1
_geom_angle_atom_site_label_2
_geom_angle_atom_site_label_3
_geom_angle
O2 U1 O1 168.3(2)
O2 U1 N3 89.0(2)
O1 U1 N3 86.8(2)
O2 U1 N1 87.0(2)
O1 U1 N1 87.2(2)
N3 U1 N1 128.6(2)
O2 U1 N2 85.7(2)
O1 U1 N2 82.7(2)
N3 U1 N2 64.2(2)
N1 U1 N2 64.3(2)
O2 U1 C61 76.7(2)
O1 U1 C61 114.2(2)
N3 U1 C61 129.8(2)
N1 U1 C61 98.9(2)
N2 U1 C61 156.5(2)
O2 U1 C65 75.7(2)
O1 U1 C65 115.8(2)
N3 U1 C65 101.0(2)
N1 U1 C65 127.3(2)
N2 U1 C65 156.7(2)
C61 U1 C65 29.0(2)
O2 U1 C62 104.5(2)
O1 U1 C62 85.8(2)
N3 U1 C62 138.3(2)
N1 U1 C62 92.0(2)
N2 U1 C62 154.0(2)
C61 U1 C62 29.0(2)
C65 U1 C62 47.7(2)
O2 U1 C64 102.7(2)
O1 U1 C64 88.2(2)
N3 U1 C64 91.2(2)
N1 U1 C64 139.5(2)
N2 U1 C64 154.16(19)
C61 U1 C64 47.8(2)
C65 U1 C64 29.0(2)
C62 U1 C64 47.6(2)
O2 U1 C63 121.7(2)
O1 U1 C63 69.9(2)
N3 U1 C63 111.4(2)
N1 U1 C63 114.1(3)
N2 U1 C63 152.6(2)
C61 U1 C63 47.8(2)
C65 U1 C63 47.8(2)
C62 U1 C63 28.9(3)
C64 U1 C63 28.9(2)
C2 N1 C11 117.8(6)
C2 N1 U1 118.8(5)
C11 N1 U1 123.4(5)
C3 N2 C7 122.3(7)
C3 N2 U1 119.1(5)
C7 N2 U1 118.6(5)
C8 N3 C51 118.1(6)
C8 N3 U1 120.0(5)
C51 N3 U1 121.9(5)
C2 C1 H21A 109.50
C2 C1 H21B 109.50
H21A C1 H21B 109.50
C2 C1 H21C 109.50
H21A C1 H21C 109.50
H21B C1 H21C 109.50
N1 C2 C3 120.8(7)
N1 C2 C1 122.2(7)
C3 C2 C1 117.0(7)
N2 C3 C2 116.9(7)
N2 C3 C4 120.9(7)
C2 C3 C4 122.2(7)
C5 C4 C3 115.7(7)
C5 C4 H32 122.20
C3 C4 H32 122.20
C6 C5 C4 122.7(8)
C6 C5 H33 118.70
C4 C5 H33 118.70
C5 C6 C7 117.3(7)
C5 C6 H34 121.30
C7 C6 H34 121.30
N2 C7 C8 116.6(7)
N2 C7 C6 120.2(7)
C8 C7 C6 123.2(8)
N3 C8 C7 120.2(7)
N3 C8 C9 122.3(7)
C7 C8 C9 117.5(7)
C8 C9 H41A 109.50
C8 C9 H41B 109.50
H41A C9 H41B 109.50
C8 C9 H41C 109.50
H41A C9 H41C 109.50
H41B C9 H41C 109.50
C16 C11 C12 121.1(7)
C16 C11 N1 119.4(7)
C12 C11 N1 119.5(7)
C11 C12 C13 117.2(8)
C11 C12 C17 121.5(8)
C13 C12 C17 121.3(8)
C14 C13 C12 122.3(8)
C14 C13 H13 118.80
C12 C13 H13 118.80
C13 C14 C15 118.2(8)
C13 C14 C18 121.2(9)
C15 C14 C18 120.6(9)
C16 C15 C14 121.8(8)
C16 C15 H15 119.10
C14 C15 H15 119.10
C15 C16 C11 119.2(7)
C15 C16 C19 120.5(8)
C11 C16 C19 120.3(7)
C12 C17 H17A 109.50
C12 C17 H17B 109.50
H17A C17 H17B 109.50
C12 C17 H17C 109.50
H17A C17 H17C 109.50
H17B C17 H17C 109.50
C14 C18 H18A 109.50
C14 C18 H18B 109.50
H18A C18 H18B 109.50
C14 C18 H18C 109.50
H18A C18 H18C 109.50
H18B C18 H18C 109.50
C16 C19 H19A 109.50
C16 C19 H19B 109.50
H19A C19 H19B 109.50
C16 C19 H19C 109.50
H19A C19 H19C 109.50
H19B C19 H19C 109.50
C56 C51 C52 122.5(7)
C56 C51 N3 118.2(8)
C52 C51 N3 119.3(7)
C51 C52 C53 116.5(8)
C51 C52 C57 121.5(7)
C53 C52 C57 122.0(8)
C54 C53 C52 122.3(8)
C54 C53 H53 118.90
C52 C53 H53 118.90
C53 C54 C55 118.8(8)
C53 C54 C58 120.3(9)
C55 C54 C58 120.8(8)
C56 C55 C54 121.6(8)
C56 C55 H55 119.20
C54 C55 H55 119.20
C55 C56 C51 118.1(8)
C55 C56 C59 119.3(8)
C51 C56 C59 122.5(8)
C52 C57 H57A 109.50
C52 C57 H57B 109.50
H57A C57 H57B 109.50
C52 C57 H57C 109.50
H57A C57 H57C 109.50
H57B C57 H57C 109.50
C54 C58 H58A 109.50
C54 C58 H58B 109.50
H58A C58 H58B 109.50
C54 C58 H58C 109.50
H58A C58 H58C 109.50
H58B C58 H58C 109.50
C56 C59 H59A 109.50
C56 C59 H59B 109.50
H59A C59 H59B 109.50
C56 C59 H59C 109.50
H59A C59 H59C 109.50
H59B C59 H59C 109.50
C65 C61 C62 108.2(7)
C65 C61 C71 123.8(8)
C62 C61 C71 127.8(8)
C65 C61 U1 76.2(4)
C62 C61 U1 76.3(4)
C71 C61 U1 118.7(6)
C61 C62 C63 108.6(7)
C61 C62 C72 128.5(8)
C63 C62 C72 122.0(8)
C61 C62 U1 74.7(4)
C63 C62 U1 77.2(4)
C72 C62 U1 123.3(5)
C62 C63 C64 107.1(7)
C62 C63 C73 127.5(8)
C64 C63 C73 125.4(8)
C62 C63 U1 73.9(4)
C64 C63 U1 74.5(4)
C73 C63 U1 118.6(5)
C65 C64 C63 108.2(7)
C65 C64 C74 125.1(7)
C63 C64 C74 125.3(8)
C65 C64 U1 74.8(4)
C63 C64 U1 76.6(4)
C74 C64 U1 125.6(5)
C61 C65 C64 107.9(7)
C61 C65 C75 126.4(8)
C64 C65 C75 125.7(8)
C61 C65 U1 74.7(4)
C64 C65 U1 76.2(4)
C75 C65 U1 116.3(5)
C61 C71 H71A 109.50
C61 C71 H71B 109.50
H71A C71 H71B 109.50
C61 C71 H71C 109.50
H71A C71 H71C 109.50
H71B C71 H71C 109.50
C62 C72 H72A 109.50
C62 C72 H72B 109.50
H72A C72 H72B 109.50
C62 C72 H72C 109.50
H72A C72 H72C 109.50
H72B C72 H72C 109.50
C63 C73 H73A 109.50
C63 C73 H73B 109.50
H73A C73 H73B 109.50
C63 C73 H73C 109.50
H73A C73 H73C 109.50
H73B C73 H73C 109.50
C64 C74 H74A 109.50
C64 C74 H74B 109.50
H74A C74 H74B 109.50
C64 C74 H74C 109.50
H74A C74 H74C 109.50
H74B C74 H74C 109.50
C65 C75 H75A 109.50
C65 C75 H75B 109.50
H75A C75 H75B 109.50
C65 C75 H75C 109.50
H75A C75 H75C 109.50
H75B C75 H75C 109.50

loop_
_geom_bond_atom_site_label_1
_geom_bond_atom_site_label_2
_geom_bond_distance
U1 O2 1.790(5)
U1 O1 1.799(5)
U1 N3 2.504(6)
U1 N1 2.529(6)
U1 N2 2.547(6)
U1 C61 2.825(7)
U1 C65 2.844(7)
U1 C62 2.846(8)
U1 C64 2.863(7)
U1 C63 2.889(7)
N1 C2 1.308(11)
N1 C11 1.443(9)
N2 C3 1.339(10)
N2 C7 1.354(10)
N3 C8 1.308(10)
N3 C51 1.439(9)
C1 C2 1.513(10)
C1 H21A 0.9800
C1 H21B 0.9800
C1 H21C 0.9800
C2 C3 1.424(11)
C3 C4 1.487(11)
C4 C5 1.416(12)
C4 H32 0.9500
C5 C6 1.384(12)
C5 H33 0.9500
C6 C7 1.471(11)
C6 H34 0.9500
C7 C8 1.421(11)
C8 C9 1.523(10)
C9 H41A 0.9800
C9 H41B 0.9800
C9 H41C 0.9800
C11 C16 1.393(11)
C11 C12 1.403(11)
C12 C13 1.409(12)
C12 C17 1.487(12)
C13 C14 1.368(14)
C13 H13 0.9500
C14 C15 1.405(12)
C14 C18 1.531(12)
C15 C16 1.366(11)
C15 H15 0.9500
C16 C19 1.492(11)
C17 H17A 0.9800
C17 H17B 0.9800
C17 H17C 0.9800
C18 H18A 0.9800
C18 H18B 0.9800
C18 H18C 0.9800
C19 H19A 0.9800
C19 H19B 0.9800
C19 H19C 0.9800
C51 C56 1.392(12)
C51 C52 1.410(11)
C52 C53 1.412(11)
C52 C57 1.478(11)
C53 C54 1.376(12)
C53 H53 0.9500
C54 C55 1.400(12)
C54 C58 1.527(12)
C55 C56 1.389(12)
C55 H55 0.9500
C56 C59 1.479(12)
C57 H57A 0.9800
C57 H57B 0.9800
C57 H57C 0.9800
C58 H58A 0.9800
C58 H58B 0.9800
C58 H58C 0.9800
C59 H59A 0.9800
C59 H59B 0.9800
C59 H59C 0.9800
C61 C65 1.420(12)
C61 C62 1.422(11)
C61 C71 1.476(12)
C62 C63 1.430(13)
C62 C72 1.485(12)
C63 C64 1.435(12)
C63 C73 1.472(11)
C64 C65 1.430(11)
C64 C74 1.514(11)
C65 C75 1.486(11)
C71 H71A 0.9800
C71 H71B 0.9800
C71 H71C 0.9800
C72 H72A 0.9800
C72 H72B 0.9800
C72 H72C 0.9800
C73 H73A 0.9800
C73 H73B 0.9800
C73 H73C 0.9800
C74 H74A 0.9800
C74 H74B 0.9800
C74 H74C 0.9800
C75 H75A 0.9800
C75 H75B 0.9800
C75 H75C 0.9800

loop_
_geom_torsion_atom_site_label_1
_geom_torsion_atom_site_label_2
_geom_torsion_atom_site_label_3
_geom_torsion_atom_site_label_4
_geom_torsion
O2 U1 N1 C2 84.1(6)
O1 U1 N1 C2 -85.9(6)
N3 U1 N1 C2 -2.3(7)
N2 U1 N1 C2 -2.6(6)
C61 U1 N1 C2 160.1(6)
C65 U1 N1 C2 153.5(6)
C62 U1 N1 C2 -171.6(6)
C64 U1 N1 C2 -169.8(6)
C63 U1 N1 C2 -152.4(6)
O2 U1 N1 C11 -93.5(6)
O1 U1 N1 C11 96.6(6)
N3 U1 N1 C11 -179.9(5)
N2 U1 N1 C11 179.8(7)
C61 U1 N1 C11 -17.5(6)
C65 U1 N1 C11 -24.1(7)
C62 U1 N1 C11 10.9(6)
C64 U1 N1 C11 12.6(8)
C63 U1 N1 C11 30.1(6)
O2 U1 N2 C3 -87.2(6)
O1 U1 N2 C3 91.9(6)
N3 U1 N2 C3 -178.2(7)
N1 U1 N2 C3 1.5(6)
C61 U1 N2 C3 -45.9(10)
C65 U1 N2 C3 -124.0(7)
C62 U1 N2 C3 27.5(9)
C64 U1 N2 C3 162.2(6)
C63 U1 N2 C3 94.7(8)
O2 U1 N2 C7 96.5(6)
O1 U1 N2 C7 -84.4(6)
N3 U1 N2 C7 5.5(5)
N1 U1 N2 C7 -174.8(6)
C61 U1 N2 C7 137.8(6)
C65 U1 N2 C7 59.7(8)
C62 U1 N2 C7 -148.8(6)
C64 U1 N2 C7 -14.1(9)
C63 U1 N2 C7 -81.6(8)
O2 U1 N3 C8 -90.7(6)
O1 U1 N3 C8 78.4(6)
N1 U1 N3 C8 -5.4(7)
N2 U1 N3 C8 -5.1(6)
C61 U1 N3 C8 -162.5(5)
C65 U1 N3 C8 -166.0(6)
C62 U1 N3 C8 158.4(6)
C64 U1 N3 C8 166.5(6)
C63 U1 N3 C8 145.3(6)
O2 U1 N3 C51 90.3(6)
O1 U1 N3 C51 -100.5(6)
N1 U1 N3 C51 175.7(5)
N2 U1 N3 C51 176.0(7)
C61 U1 N3 C51 18.6(7)
C65 U1 N3 C51 15.1(6)
C62 U1 N3 C51 -20.5(7)
C64 U1 N3 C51 -12.4(6)
C63 U1 N3 C51 -33.6(6)
C11 N1 C2 C3 -178.7(8)
U1 N1 C2 C3 3.6(11)
C11 N1 C2 C1 -1.4(12)
U1 N1 C2 C1 -179.1(6)
C7 N2 C3 C2 175.7(8)
U1 N2 C3 C2 -0.5(10)
C7 N2 C3 C4 -5.1(12)
U1 N2 C3 C4 178.8(6)
N1 C2 C3 N2 -2.1(12)
C1 C2 C3 N2 -179.5(8)
N1 C2 C3 C4 178.7(8)
C1 C2 C3 C4 1.3(12)
N2 C3 C4 C5 6.9(12)
C2 C3 C4 C5 -173.9(8)
C3 C4 C5 C6 0.0(14)
C4 C5 C6 C7 -8.0(14)
C3 N2 C7 C8 178.1(8)
U1 N2 C7 C8 -5.7(9)
C3 N2 C7 C6 -3.5(12)
U1 N2 C7 C6 172.6(6)
C5 C6 C7 N2 10.1(12)
C5 C6 C7 C8 -171.7(8)
C51 N3 C8 C7 -176.6(7)
U1 N3 C8 C7 4.4(10)
C51 N3 C8 C9 4.2(12)
U1 N3 C8 C9 -174.7(6)
N2 C7 C8 N3 1.0(11)
C6 C7 C8 N3 -177.3(8)
N2 C7 C8 C9 -179.9(7)
C6 C7 C8 C9 1.8(12)
C2 N1 C11 C16 89.2(9)
U1 N1 C11 C16 -93.2(8)
C2 N1 C11 C12 -90.3(10)
U1 N1 C11 C12 87.3(8)
C16 C11 C12 C13 4.4(13)
N1 C11 C12 C13 -176.1(7)
C16 C11 C12 C17 -175.8(8)
N1 C11 C12 C17 3.8(12)
C11 C12 C13 C14 -4.0(14)
C17 C12 C13 C14 176.2(9)
C12 C13 C14 C15 0.7(14)
C12 C13 C14 C18 -178.2(8)
C13 C14 C15 C16 2.4(13)
C18 C14 C15 C16 -178.7(8)
C14 C15 C16 C11 -2.0(12)
C14 C15 C16 C19 178.9(8)
C12 C11 C16 C15 -1.5(12)
N1 C11 C16 C15 179.0(7)
C12 C11 C16 C19 177.6(8)
N1 C11 C16 C19 -2.0(12)
C8 N3 C51 C56 -87.0(9)
U1 N3 C51 C56 92.0(8)
C8 N3 C51 C52 93.7(9)
U1 N3 C51 C52 -87.4(8)
C56 C51 C52 C53 -3.5(11)
N3 C51 C52 C53 175.8(7)
C56 C51 C52 C57 174.3(8)
N3 C51 C52 C57 -6.3(11)
C51 C52 C53 C54 2.9(11)
C57 C52 C53 C54 -174.9(8)
C52 C53 C54 C55 -0.8(12)
C52 C53 C54 C58 -177.8(8)
C53 C54 C55 C56 -0.8(12)
C58 C54 C55 C56 176.1(8)
C54 C55 C56 C51 0.3(12)
C54 C55 C56 C59 -176.7(8)
C52 C51 C56 C55 2.0(12)
N3 C51 C56 C55 -177.3(7)
C52 C51 C56 C59 178.9(7)
N3 C51 C56 C59 -0.5(12)
O2 U1 C61 C65 -84.4(5)
O1 U1 C61 C65 100.0(5)
N3 U1 C61 C65 -7.1(6)
N1 U1 C61 C65 -169.1(5)
N2 U1 C61 C65 -126.9(6)
C62 U1 C61 C65 113.0(7)
C64 U1 C61 C65 37.0(5)
C63 U1 C61 C65 76.3(5)
O2 U1 C61 C62 162.6(5)
O1 U1 C61 C62 -13.0(5)
N3 U1 C61 C62 -120.1(5)
N1 U1 C61 C62 77.9(5)
N2 U1 C61 C62 120.1(7)
C65 U1 C61 C62 -113.0(7)
C64 U1 C61 C62 -76.0(5)
C63 U1 C61 C62 -36.7(5)
O2 U1 C61 C71 36.8(7)
O1 U1 C61 C71 -138.8(7)
N3 U1 C61 C71 114.1(7)
N1 U1 C61 C71 -47.9(7)
N2 U1 C61 C71 -5.7(10)
C65 U1 C61 C71 121.2(9)
C62 U1 C61 C71 -125.8(9)
C64 U1 C61 C71 158.2(8)
C63 U1 C61 C71 -162.4(8)
C65 C61 C62 C63 0.2(8)
C71 C61 C62 C63 -173.6(8)
U1 C61 C62 C63 70.5(5)
C65 C61 C62 C72 169.1(8)
C71 C61 C62 C72 -4.8(13)
U1 C61 C62 C72 -120.7(8)
C65 C61 C62 U1 -70.3(5)
C71 C61 C62 U1 115.9(8)
O2 U1 C62 C61 -17.5(5)
O1 U1 C62 C61 168.2(5)
N3 U1 C62 C61 87.8(5)
N1 U1 C62 C61 -104.8(5)
N2 U1 C62 C61 -128.1(6)
C65 U1 C62 C61 37.1(5)
C64 U1 C62 C61 76.7(5)
C63 U1 C62 C61 113.6(7)
O2 U1 C62 C63 -131.1(5)
O1 U1 C62 C63 54.5(5)
N3 U1 C62 C63 -25.8(6)
N1 U1 C62 C63 141.5(5)
N2 U1 C62 C63 118.3(6)
C61 U1 C62 C63 -113.6(7)
C65 U1 C62 C63 -76.5(5)
C64 U1 C62 C63 -36.9(5)
O2 U1 C62 C72 108.9(7)
O1 U1 C62 C72 -65.5(7)
N3 U1 C62 C72 -145.9(6)
N1 U1 C62 C72 21.5(7)
N2 U1 C62 C72 -1.7(10)
C61 U1 C62 C72 126.3(9)
C65 U1 C62 C72 163.4(8)
C64 U1 C62 C72 -157.0(8)
C63 U1 C62 C72 -120.0(9)
C61 C62 C63 C64 -1.0(8)
C72 C62 C63 C64 -170.7(7)
U1 C62 C63 C64 67.7(5)
C61 C62 C63 C73 177.2(7)
C72 C62 C63 C73 7.5(11)
U1 C62 C63 C73 -114.0(7)
C61 C62 C63 U1 -68.8(5)
C72 C62 C63 U1 121.5(7)
O2 U1 C63 C62 59.1(6)
O1 U1 C63 C62 -120.1(5)
N3 U1 C63 C62 161.9(5)
N1 U1 C63 C62 -42.9(5)
N2 U1 C63 C62 -123.1(5)
C61 U1 C63 C62 36.9(4)
C65 U1 C63 C62 76.4(5)
C64 U1 C63 C62 113.4(6)
O2 U1 C63 C64 -54.3(5)
O1 U1 C63 C64 126.5(5)
N3 U1 C63 C64 48.5(5)
N1 U1 C63 C64 -156.3(4)
N2 U1 C63 C64 123.5(5)
C61 U1 C63 C64 -76.5(5)
C65 U1 C63 C64 -36.9(4)
C62 U1 C63 C64 -113.4(6)
O2 U1 C63 C73 -176.6(6)
O1 U1 C63 C73 4.2(6)
N3 U1 C63 C73 -73.8(7)
N1 U1 C63 C73 81.4(7)
N2 U1 C63 C73 1.2(10)
C61 U1 C63 C73 161.2(8)
C65 U1 C63 C73 -159.2(8)
C62 U1 C63 C73 124.3(10)
C64 U1 C63 C73 -122.3(9)
C62 C63 C64 C65 1.4(8)
C73 C63 C64 C65 -176.9(7)
U1 C63 C64 C65 68.7(5)
C62 C63 C64 C74 168.4(7)
C73 C63 C64 C74 -9.9(12)
U1 C63 C64 C74 -124.3(7)
C62 C63 C64 U1 -67.3(5)
C73 C63 C64 U1 114.4(7)
O2 U1 C64 C65 21.4(5)
O1 U1 C64 C65 -162.5(5)
N3 U1 C64 C65 110.7(5)
N1 U1 C64 C65 -79.0(6)
N2 U1 C64 C65 128.3(6)
C61 U1 C64 C65 -37.0(4)
C62 U1 C64 C65 -76.6(5)
C63 U1 C64 C65 -113.5(6)
O2 U1 C64 C63 134.9(5)
O1 U1 C64 C63 -49.1(5)
N3 U1 C64 C63 -135.8(5)
N1 U1 C64 C63 34.5(6)
N2 U1 C64 C63 -118.2(6)
C61 U1 C64 C63 76.5(5)
C65 U1 C64 C63 113.5(6)
C62 U1 C64 C63 36.9(4)
O2 U1 C64 C74 -101.1(7)
O1 U1 C64 C74 74.9(7)
N3 U1 C64 C74 -11.8(7)
N1 U1 C64 C74 158.5(6)
N2 U1 C64 C74 5.8(10)
C61 U1 C64 C74 -159.5(8)
C65 U1 C64 C74 -122.5(9)
C62 U1 C64 C74 160.9(9)
C63 U1 C64 C74 124.0(9)
C62 C61 C65 C64 0.6(8)
C71 C61 C65 C64 174.8(7)
U1 C61 C65 C64 -69.6(5)
C62 C61 C65 C75 -178.1(7)
C71 C61 C65 C75 -3.9(12)
U1 C61 C65 C75 111.6(8)
C62 C61 C65 U1 70.3(5)
C71 C61 C65 U1 -115.6(8)
C63 C64 C65 C61 -1.3(8)
C74 C64 C65 C61 -168.3(7)
U1 C64 C65 C61 68.6(5)
C63 C64 C65 C75 177.4(7)
C74 C64 C65 C75 10.4(12)
U1 C64 C65 C75 -112.6(8)
C63 C64 C65 U1 -69.9(5)
C74 C64 C65 U1 123.1(7)
O2 U1 C65 C61 88.3(5)
O1 U1 C65 C61 -93.8(5)
N3 U1 C65 C61 174.5(5)
N1 U1 C65 C61 13.6(6)
N2 U1 C65 C61 126.4(5)
C62 U1 C65 C61 -37.2(4)
C64 U1 C65 C61 -113.3(7)
C63 U1 C65 C61 -76.5(5)
O2 U1 C65 C64 -158.4(5)
O1 U1 C65 C64 19.4(5)
N3 U1 C65 C64 -72.3(5)
N1 U1 C65 C64 126.8(4)
N2 U1 C65 C64 -120.3(6)
C61 U1 C65 C64 113.3(7)
C62 U1 C65 C64 76.1(5)
C63 U1 C65 C64 36.8(4)
O2 U1 C65 C75 -35.1(6)
O1 U1 C65 C75 142.7(6)
N3 U1 C65 C75 51.0(7)
N1 U1 C65 C75 -109.9(6)
N2 U1 C65 C75 2.9(10)
C61 U1 C65 C75 -123.4(9)
C62 U1 C65 C75 -160.6(8)
C64 U1 C65 C75 123.3(8)
C63 U1 C65 C75 160.0(8)

loop_
_platon_squeeze_void_nr
_platon_squeeze_void_average_x
_platon_squeeze_void_average_y
_platon_squeeze_void_average_z
_platon_squeeze_void_volume
_platon_squeeze_void_count_electrons
_platon_squeeze_void_content
1 0.252 0.600 0.348 152 56 ' '
2 0.252 0.900 0.848 152 56 ' '
3 0.748 0.100 0.152 152 56 ' '
4 0.748 0.400 0.652 152 56 ' '
